data_7110791
loop_
_publ_author_name
'Kleina, C\'edric'
'Graf, Ernest'
'Hosseini, Mir Wais'
'De Cian, Andr\'e'
'Fischer, Jean'

_publ_section_title
;
 Metallatubulane: synthesis and structural analysis of an infinite tubular
 coordination network formed by the self-assembly of a
 tetracyanocyclophane and silver cations
;
_journal_issue 3
_journal_name_full 'Chemical Communications'
_journal_page_first 239
_journal_paper_doi 10.1039/a909029k
_journal_year 2000
_chemical_formula_moiety C22H22N2AgPF6.MeOH.0.75CH2Cl2
_chemical_formula_sum 'C95 H110 Ag4 Cl6 F24 N8 O4 P4'
_chemical_formula_weight 2652.04
_chemical_name_systematic ' ?'
_space_group_IT_number 12
_symmetry_cell_setting monoclinic
_symmetry_space_group_name_Hall '-C 2y'
_symmetry_space_group_name_H-M 'C 1 2/m 1'
_cell_angle_alpha 90
_cell_angle_beta 108.051(2)
_cell_angle_gamma 90
_cell_formula_units_Z 2
_cell_length_a 24.2853(5)
_cell_length_b 19.1082(7)
_cell_length_c 11.9631(4)
_cell_measurement_reflns_used 28326
_cell_measurement_temperature 173
_cell_measurement_theta_max 27.5
_cell_measurement_theta_min 1.4
_cell_volume 5278.2(3)
_computing_publication_material CIFGEN_IN_OpenMoleN_(_1997)
_computing_structure_refinement LSFM_OpenMoleN_(_1997)
_computing_structure_solution Direct_methods_(SIR,_Burla_et_al.,_1989)
_diffrn_ambient_temperature 173
_diffrn_measurement_details
;
  28326 reflections were collected using program Collect
 ("Collect" Data collection software, Nonius B.V., 1998)
 The conditions were as follow : crystal to detector distance =  36. mm.
 Scan angle =  2.0 deg 1 scans of  150 sec per frame.
 Data collection was divided into  4 set(s)
 with the following starting angles and number of frames :

 Set 1 Theta =    8.40 Omega = -216.00 Kappa =  180.00   86 frames
 Set 2 Theta =   -8.00 Kappa =   48.40 Phi   =   95.00   31 frames
 Set 3 Theta =   -6.20 Kappa =  193.00 Phi   = -203.00   48 frames
 Set 4 Theta =   -8.20 Kappa =  -29.00 Phi   =  105.00   29 frames
 Friedel pairs were averaged. Internal R = 0.04
;
_diffrn_measurement_device_type KappaCCD
_diffrn_measurement_method '\p scans'
_diffrn_radiation_monochromator graphite
_diffrn_radiation_type Mo-K\a
_diffrn_radiation_wavelength 0.71073
_diffrn_reflns_av_R_equivalents 0.040
_diffrn_reflns_av_sigmaI/netI 0.333
_diffrn_reflns_limit_h_max 31
_diffrn_reflns_limit_h_min 0
_diffrn_reflns_limit_k_max 24
_diffrn_reflns_limit_k_min -24
_diffrn_reflns_limit_l_max 14
_diffrn_reflns_limit_l_min -15
_diffrn_reflns_number 28326
_diffrn_reflns_theta_max 27.52
_diffrn_reflns_theta_min 2.5
_diffrn_source xray_tube
_diffrn_standards_decay_% 0
_exptl_absorpt_coefficient_mu 1.039
_exptl_absorpt_correction_type none
_exptl_crystal_colour colorless
_exptl_crystal_density_diffrn 1.67
_exptl_crystal_density_method none
_exptl_crystal_description prism
_exptl_crystal_F_000 2668
_exptl_crystal_size_max 0.20
_exptl_crystal_size_mid 0.16
_exptl_crystal_size_min 0.14
_refine_diff_density_max 0.983
_refine_diff_density_min -0.673
_refine_ls_extinction_method none
_refine_ls_goodness_of_fit_all 2.527
_refine_ls_goodness_of_fit_ref 1.521
_refine_ls_hydrogen_treatment noref
_refine_ls_matrix_type full
_refine_ls_number_constraints 0
_refine_ls_number_parameters 340
_refine_ls_number_reflns 3937
_refine_ls_number_restraints 38
_refine_ls_R_factor_all 0.097
_refine_ls_R_factor_gt 0.063
_refine_ls_shift/esd_mean 0.001
_refine_ls_shift/su_max 0.045
_refine_ls_structure_factor_coef F
_refine_ls_weighting_details 'w = 4Fo^2^/(\s^2^(Fo^2^)+0.0004 Fo^4^)+2.0'
_refine_ls_weighting_scheme calc
_refine_ls_wR_factor_all 0.141
_refine_ls_wR_factor_ref 0.083
_reflns_number_gt 3937
_reflns_number_total 6246
_reflns_threshold_expression >3.0\s(I)
_cod_data_source_file a909029ksup1.cif
_cod_data_source_block st472
_cod_depositor_comments
;
The following automatic conversions were performed:

'_refine_ls_weighting_scheme' value '4Fo^2^/(\s^2^(Fo^2^)+0.0004
Fo^4^)+2.0' was changed to 'calc'. New tag
'_refine_ls_weighting_details' was created. The value of the new tag
was set to 'w = 4Fo^2^/(\s^2^(Fo^2^)+0.0004 Fo^4^)+2.0'.

Automatic conversion script
Id: cif_fix_values 3143 2015-03-26 13:38:13Z robertas 
;
_cod_original_cell_volume 5278.2(5)
_cod_database_code 7110791

loop_
_symmetry_equiv_pos_as_xyz
x,y,z
-x,+y,-z
-x,-y,-z
+x,-y,+z
1/2+x,1/2+y,+z
1/2-x,1/2+y,-z
1/2-x,1/2-y,-z
1/2+x,1/2-y,+z

loop_
_atom_site_aniso_label
_atom_site_aniso_U_11
_atom_site_aniso_U_22
_atom_site_aniso_U_33
_atom_site_aniso_U_12
_atom_site_aniso_U_13
_atom_site_aniso_U_23
_atom_site_aniso_type_symbol
AG1 0.0268(4) 0.0902(7) 0.0229(3) 0.0000 -0.0032(3) 0.0000 Ag
AG2 0.0202(3) 0.0493(5) 0.0329(4) 0.0000 -0.0042(3) 0.0000 Ag
N1 0.025(3) 0.040(5) 0.026(3) 0.0000 0.004(3) 0.0000 N
C1 0.019(3) 0.031(5) 0.025(4) 0.0000 0.007(3) 0.0000 C
C2 0.022(3) 0.030(5) 0.018(3) 0.0000 0.007(3) 0.0000 C
C3 0.023(2) 0.032(4) 0.020(2) -0.001(2) 0.008(2) -0.001(3) C
C4 0.044(4) 0.035(4) 0.022(3) -0.003(3) 0.003(3) 0.001(3) C
C5 0.023(2) 0.029(3) 0.016(2) -0.004(2) 0.008(2) -0.002(2) C
C6 0.033(3) 0.027(3) 0.024(3) -0.006(3) 0.009(2) -0.000(3) C
C7 0.024(3) 0.027(3) 0.025(3) -0.002(2) 0.006(2) -0.003(3) C
C8 0.026(3) 0.031(4) 0.021(3) -0.004(3) -0.001(2) -0.003(3) C
C9 0.019(3) 0.030(4) 0.030(3) -0.003(2) 0.006(2) -0.007(3) C
C10 0.024(3) 0.038(4) 0.028(3) -0.002(3) 0.008(2) -0.008(3) C
C11 0.023(3) 0.032(4) 0.025(3) -0.003(3) 0.005(2) -0.006(3) C
C12 0.024(3) 0.032(4) 0.027(3) -0.005(3) 0.006(2) -0.006(3) C
C13 0.023(3) 0.032(5) 0.016(3) 0.0000 0.007(3) 0.0000 C
C14 0.033(4) 0.038(6) 0.018(4) 0.0000 0.001(3) 0.0000 C
C15 0.024(3) 0.033(4) 0.035(3) -0.009(3) 0.013(2) -0.014(3) C
C16 0.015(2) 0.038(4) 0.021(2) 0.002(2) 0.006(2) 0.003(3) C
C17 0.021(2) 0.035(4) 0.021(2) -0.001(2) 0.008(2) -0.000(3) C
C18 0.024(3) 0.034(4) 0.037(3) -0.001(3) 0.002(2) 0.006(3) C
C19 0.010(3) 0.043(5) 0.018(3) 0.0000 0.001(3) 0.0000 C
C20 0.018(3) 0.037(5) 0.015(3) 0.0000 0.005(3) 0.0000 C
C21 0.013(4) 0.061(7) 0.027(4) 0.0000 0.001(3) 0.0000 C
C22 0.022(3) 0.058(5) 0.020(3) 0.004(3) 0.000(2) 0.006(3) C
C23 0.034(3) 0.071(5) 0.029(3) -0.014(3) 0.012(2) -0.021(3) C
C24 0.026(3) 0.048(4) 0.031(3) -0.009(3) 0.008(2) -0.010(3) C
C25 0.029(3) 0.043(4) 0.032(3) -0.004(3) 0.012(2) -0.002(3) C
N2 0.029(3) 0.063(4) 0.026(3) -0.009(3) 0.003(2) -0.010(3) N
N3 0.029(4) 0.035(5) 0.041(4) 0.0000 0.006(3) 0.0000 N
C26 0.018(4) 0.037(5) 0.025(4) 0.0000 0.001(3) 0.0000 C
P 0.0308(7) 0.038(1) 0.0391(8) -0.0012(7) 0.0152(6) 0.0003(8) P
F1 0.090(3) 0.115(5) 0.056(3) -0.026(3) 0.029(2) -0.027(3) F
F2 0.082(3) 0.111(4) 0.082(3) -0.027(3) 0.040(2) -0.052(3) F
F3 0.083(3) 0.056(3) 0.100(4) 0.016(3) 0.020(3) 0.020(3) F
F4 0.102(4) 0.081(4) 0.144(5) 0.030(3) 0.041(4) 0.063(3) F
F5 0.039(2) 0.091(4) 0.090(3) -0.014(2) 0.031(2) -0.012(3) F
F6 0.054(2) 0.078(4) 0.114(3) -0.020(2) 0.053(2) -0.012(3) F
CL1 0.378(6) 0.151(4) 0.095(2) -0.082(4) 0.104(3) -0.023(3) Cl
C29 0.064(6) 0.13(1) 0.103(7) -0.023(6) 0.026(5) -0.025(7) C

loop_
_atom_site_label
_atom_site_fract_x
_atom_site_fract_y
_atom_site_fract_z
_atom_site_U_iso_or_equiv
_atom_site_occupancy
_atom_site_thermal_displace_type
_atom_site_calc_flag
_atom_site_calc_attached_atom
_atom_site_type_symbol
AG1 0.5000 0.25881(6) 1.0000 0.0381(4) 0.500 Uani ? ? Ag
AG2 0.12089(3) 0.0000 -0.25002(7) 0.0320(4) 0.500 Uani ? ? Ag
N1 0.2050(3) 0.0000 -0.1224(6) 0.030(4) 0.500 Uani ? ? N
C1 0.2338(3) 0.0000 -0.0264(7) 0.024(4) 0.500 Uani ? ? C
C2 0.2685(3) 0.0000 0.0955(7) 0.023(4) 0.500 Uani ? ? C
C3 0.2842(2) 0.0654(4) 0.1517(5) 0.025(3) 1.000 Uani ? ? C
C4 0.2668(3) 0.1325(4) 0.0825(6) 0.032(3) 1.000 Uani ? ? C
C5 0.3169(2) 0.0643(3) 0.2721(5) 0.022(3) 1.000 Uani ? ? C
C6 0.3362(3) 0.1343(4) 0.3355(5) 0.028(3) 1.000 Uani ? ? C
C7 0.3241(3) 0.1470(4) 0.4521(5) 0.025(3) 1.000 Uani ? ? C
C8 0.2682(3) 0.1389(4) 0.4626(5) 0.026(3) 1.000 Uani ? ? C
C9 0.2573(3) 0.1484(4) 0.5691(5) 0.026(3) 1.000 Uani ? ? C
C10 0.3012(3) 0.1743(4) 0.6669(5) 0.030(3) 1.000 Uani ? ? C
C11 0.3563(3) 0.1856(4) 0.6542(5) 0.027(3) 1.000 Uani ? ? C
C12 0.3693(3) 0.1715(4) 0.5488(5) 0.028(3) 1.000 Uani ? ? C
C13 0.3345(3) 0.0000 0.3292(7) 0.023(4) 0.500 Uani ? ? C
C14 0.3758(4) 0.0000 0.4549(7) 0.028(4) 0.500 Uani ? ? C
C15 0.1966(3) 0.1360(4) 0.5799(6) 0.030(3) 1.000 Uani ? ? C
C16 -0.1670(2) 0.0644(4) -0.5385(5) 0.023(3) 1.000 Uani ? ? C
C17 -0.1081(2) 0.0648(4) -0.4685(5) 0.025(3) 1.000 Uani ? ? C
C18 -0.0744(3) 0.1315(4) -0.4288(6) 0.031(3) 1.000 Uani ? ? C
C19 -0.0811(3) 0.0000 -0.4378(7) 0.020(4) 0.500 Uani ? ? C
C20 -0.1948(3) 0.0000 -0.5756(7) 0.022(4) 0.500 Uani ? ? C
C21 0.2566(4) 0.0000 0.6604(8) 0.028(5) 0.500 Uani ? ? C
C22 0.2177(3) -0.1201(4) 0.3521(5) 0.029(3) 1.000 Uani ? ? C
C23 0.2914(3) 0.1901(5) 0.7834(6) 0.041(4) 1.000 Uani ? ? C
C24 0.4303(3) 0.1840(4) 0.5446(6) 0.034(3) 1.000 Uani ? ? C
C25 0.4010(3) 0.2117(4) 0.7544(6) 0.034(3) 1.000 Uani ? ? C
N2 0.4357(2) 0.2332(4) 0.8357(5) 0.036(3) 1.000 Uani ? ? N
N3 0.0295(3) 0.0000 -0.3293(7) 0.034(4) 0.500 Uani ? ? N
C26 -0.0193(4) 0.0000 -0.3743(8) 0.026(4) 0.500 Uani ? ? C
P 0.39966(7) 0.3063(1) 1.1729(2) 0.0356(9) 1.000 Uani ? ? P
F1 0.4108(3) 0.3493(4) 1.2921(5) 0.084(4) 1.000 Uani ? ? F
F2 0.3884(3) 0.2673(4) 1.0511(5) 0.091(3) 1.000 Uani ? ? F
F3 0.3735(3) 0.3761(3) 1.1035(6) 0.077(4) 1.000 Uani ? ? F
F4 0.4261(3) 0.2384(3) 1.2441(7) 0.106(4) 1.000 Uani ? ? F
F5 0.4621(2) 0.3290(3) 1.1693(5) 0.068(3) 1.000 Uani ? ? F
F6 0.3364(2) 0.2854(3) 1.1747(5) 0.078(3) 1.000 Uani ? ? F
C27 0.411(1) 0.5000 0.946(2) 0.133(8) 0.500 Uiso ? ? C
CL1 0.4291(3) 0.4244(3) 0.8735(4) 0.176(4) 1.000 Uani ? ? Cl
C28 0.3778(9) 0.045(1) 0.914(2) 0.107(5) 1.000 Uiso ? ? C
CL2 0.4142(7) 0.0872(8) 1.053(2) 0.127(8) 1.000 Uiso ? ? Cl
C29 0.4780(5) 0.0316(7) 1.300(1) 0.096(8) 1.000 Uani ? ? C
H1 0.2802 0.1708 0.1336 0.0458 1.000 Uiso calc C4 H
H2 0.2837 0.1336 0.0208 0.0458 1.000 Uiso calc C4 H
H3 0.2259 0.1340 0.0506 0.0458 1.000 Uiso calc C4 H
H4 0.4533 0.2009 0.6185 0.0457 1.000 Uiso calc C24 H
H5 0.4456 0.1416 0.5263 0.0457 1.000 Uiso calc C24 H
H6 0.4291 0.2180 0.4854 0.0457 1.000 Uiso calc C24 H
H7 0.3268 0.2066 0.8381 0.0571 1.000 Uiso calc C23 H
H8 0.2622 0.2237 0.7742 0.0571 1.000 Uiso calc C23 H
H9 0.2806 0.1477 0.8145 0.0571 1.000 Uiso calc C23 H
H10 0.3167 0.1702 0.2832 0.0365 1.000 Uiso calc C6 H
H11 0.3766 0.1384 0.3505 0.0365 1.000 Uiso calc C6 H
H12 0.1857 0.1748 0.6184 0.0387 1.000 Uiso calc C15 H
H13 0.1970 0.0947 0.6248 0.0387 1.000 Uiso calc C15 H
H14 -0.0357 0.1210 -0.3825 0.0430 1.000 Uiso calc C18 H
H15 -0.0734 0.1585 -0.4953 0.0430 1.000 Uiso calc C18 H
H16 -0.0921 0.1590 -0.3825 0.0430 1.000 Uiso calc C18 H
H17 0.1808 -0.1302 0.3569 0.0450 1.000 Uiso calc C22 H
H18 0.2192 -0.1285 0.2748 0.0450 1.000 Uiso calc C22 H
H19 0.2459 -0.1495 0.4058 0.0450 1.000 Uiso calc C22 H

loop_
_atom_type_symbol
_atom_type_scat_dispersion_real
_atom_type_scat_dispersion_imag
_atom_type_scat_source
C 0.002 0.002 International_Tables_Vol_IV_Table_2.3.1
H 0.000 0.000 International_Tables_Vol_IV_Table_2.3.1
Ag -1.085 1.101 International_Tables_Vol_IV_Table_2.3.1
Cl 0.132 0.159 International_Tables_Vol_IV_Table_2.3.1
F 0.014 0.010 International_Tables_Vol_IV_Table_2.3.1
N 0.004 0.003 International_Tables_Vol_IV_Table_2.3.1
O 0.008 0.006 International_Tables_Vol_IV_Table_2.3.1
P 0.090 0.095 International_Tables_Vol_IV_Table_2.3.1

loop_
_geom_angle_atom_site_label_1
_geom_angle_atom_site_label_2
_geom_angle_atom_site_label_3
_geom_angle
_geom_angle_site_symmetry_2
_geom_angle_site_symmetry_3
N1 C1 C2 178.3(9) . .
C1 C2 C3 117.9(4) . .
C1 C2 C3 117.9(4) . 4_555
C3 C2 C3 124.2(8) . 4_555
C2 C3 C4 120.0(6) . .
C2 C3 C5 117.1(6) . .
C4 C3 C5 122.9(6) . .
C3 C5 C6 118.7(6) . .
C3 C5 C13 119.8(6) . .
C6 C5 C13 121.3(5) . .
C5 C6 C7 118.1(5) . .
C6 C7 C8 121.8(5) . .
C6 C7 C12 118.7(6) . .
C8 C7 C12 119.4(6) . .
C7 C8 C9 122.0(6) . .
C7 C8 C22 118.7(6) . 4_555
C9 C8 C22 119.3(6) . 4_555
C8 C9 C10 119.8(6) . .
C8 C9 C15 121.1(6) . .
C10 C9 C15 118.9(6) . .
C9 C10 C11 117.7(6) . .
C9 C10 C23 122.8(6) . .
C11 C10 C23 119.6(6) . .
C10 C11 C12 123.2(6) . .
C10 C11 C25 117.5(6) . .
C12 C11 C25 119.3(6) . .
C7 C12 C11 117.6(6) . .
C7 C12 C24 123.1(6) . .
C11 C12 C24 119.3(6) . .
C5 C13 C5 121.8(8) . 4_555
C5 C13 C14 119.1(4) . .
C5 C13 C14 119.1(4) 4_555 .
C9 C15 C16 118.0(5) . 2_555
C15 C16 C17 117.8(6) 2_555 .
C15 C16 C20 122.7(5) 2_555 .
C17 C16 C20 119.3(6) . .
C16 C17 C18 122.7(6) . .
C16 C17 C19 117.2(6) . .
C18 C17 C19 120.1(6) . .
C17 C19 C17 124.9(8) . 4_555
C17 C19 C26 117.5(4) . .
C17 C19 C26 117.5(4) 4_555 .
C16 C20 C16 121.9(8) . 4_555
C16 C20 C21 119.0(4) . 3_555
C16 C20 C21 119.0(4) 4_555 3_555
C11 C25 N2 178.2(8) . .
C19 C26 N3 177(1) . .
F1 P F2 177.1(4) . .
F1 P F3 88.0(4) . .
F1 P F4 90.7(5) . .
F1 P F5 89.1(3) . .
F1 P F6 90.8(3) . .
F2 P F3 89.3(4) . .
F2 P F4 92.0(5) . .
F2 P F5 89.9(3) . .
F2 P F6 90.1(3) . .
F3 P F4 178.7(5) . .
F3 P F5 89.2(3) . .
F3 P F6 89.2(4) . .
F4 P F5 90.5(4) . .
F4 P F6 91.1(4) . .
F5 P F6 178.4(4) . .
CL1 C27 CL1 105(1) . 4_565
C28 C28 CL2 116(1) 4_555 .

loop_
_geom_bond_atom_site_label_1
_geom_bond_atom_site_label_2
_geom_bond_distance
_geom_bond_site_symmetry_2
N1 C1 1.15(1) .
N1 C1 1.15(1) 4_555
C1 C2 1.44(1) .
C1 C2 1.44(1) 4_555
C2 C3 1.414(8) .
C2 C3 1.414(8) 4_555
C3 C4 1.51(1) .
C3 C5 1.413(8) .
C5 C6 1.538(9) .
C5 C13 1.407(8) .
C5 C13 1.407(8) 4_555
C6 C7 1.532(9) .
C7 C8 1.409(9) .
C7 C12 1.405(9) .
C8 C9 1.391(9) .
C8 C22 1.542(8) 4_555
C9 C10 1.406(9) .
C9 C15 1.538(9) .
C10 C11 1.408(9) .
C10 C23 1.515(9) .
C11 C12 1.416(9) .
C11 C25 1.435(9) .
C12 C24 1.517(9) .
C13 C14 1.53(1) .
C13 C14 1.53(1) 4_555
C15 C16 1.554(9) 2_555
C16 C17 1.417(8) .
C16 C20 1.407(8) .
C16 C20 1.407(8) 4_555
C17 C18 1.51(1) .
C17 C19 1.396(8) .
C17 C19 1.396(8) 4_555
C19 C26 1.46(1) .
C19 C26 1.46(1) 4_555
C20 C21 1.53(1) 3_555
C20 C21 1.53(1) 2_555
C25 N2 1.147(9) .
N3 C26 1.14(1) .
N3 C26 1.14(1) 4_555
P F1 1.595(6) .
P F2 1.583(6) .
P F3 1.595(6) .
P F4 1.576(6) .
P F5 1.591(5) .
P F6 1.592(5) .
C27 CL1 1.81(2) .
C27 CL1 1.81(2) 4_565
C28 C28 1.72(5) 4_555
C28 CL2 1.81(4) .
C29 C29 1.21(3) 4_555
